data_4124969
loop_
_publ_author_name
'Kane, Christopher M.'
'Banisafar, Arash'
'Dougherty, Timothy P.'
'Barbour, Leonard J.'
'Holman, K. Travis'

_publ_section_title
;
 Enclathration and Confinement of Small Gases by the Intrinsically 0D
 Porous Molecular Solid, Me,H,SiMe2.
;
_journal_issue 13
_journal_name_full 'Journal of the American Chemical Society'
_journal_page_first 4377
_journal_page_last 4392
_journal_paper_doi 10.1021/jacs.5b11395
_journal_volume 138
_journal_year 2016
_chemical_formula_moiety 'C40 H48 O8 Si4, 0.14(N2)'
_chemical_formula_sum 'C40 H48 N0.28 O8 Si4'
_chemical_formula_weight 773.06
_space_group_crystal_system monoclinic
_space_group_IT_number 15
_space_group_name_Hall '-C 2yc'
_space_group_name_H-M_alt 'C 1 2/c 1'
_symmetry_space_group_name_Hall '-C 2yc'
_symmetry_space_group_name_H-M 'C 1 2/c 1'
_atom_sites_solution_hydrogens geom
_audit_creation_method SHELXL-2014/7
_cell_angle_alpha 90
_cell_angle_beta 100.485(2)
_cell_angle_gamma 90
_cell_formula_units_Z 8
_cell_length_a 23.870(3)
_cell_length_b 8.3289(10)
_cell_length_c 42.091(5)
_cell_measurement_reflns_used 8109
_cell_measurement_temperature 100(2)
_cell_measurement_theta_max 27.97
_cell_measurement_theta_min 2.38
_cell_volume 8228.4(17)
_computing_cell_refinement 'SAINT, Bruker 2001'
_computing_data_collection 'SMART (Bruker, 2001)'
_computing_data_reduction SAINT
_computing_molecular_graphics 'X-SEED (Barbour, 2001)'
_computing_publication_material 'X-SEED and POV-RAY'
_computing_structure_refinement 'SHELXL-2014/7 (Sheldrick, 2014)'
_computing_structure_solution 'SHELXS-97 (Sheldrick, 2008)'
_diffrn_ambient_temperature 100(2)
_diffrn_measured_fraction_theta_full 1.000
_diffrn_measured_fraction_theta_max 0.969
_diffrn_measurement_device_type 'Siemens SMART, Bruker APEXII CCD'
_diffrn_measurement_method '\f and \w scans'
_diffrn_radiation_type MoK\a
_diffrn_radiation_wavelength 0.71073
_diffrn_reflns_av_R_equivalents 0.0396
_diffrn_reflns_av_unetI/netI 0.0407
_diffrn_reflns_Laue_measured_fraction_full 1.000
_diffrn_reflns_Laue_measured_fraction_max 0.969
_diffrn_reflns_limit_h_max 31
_diffrn_reflns_limit_h_min -31
_diffrn_reflns_limit_k_max 10
_diffrn_reflns_limit_k_min -10
_diffrn_reflns_limit_l_max 55
_diffrn_reflns_limit_l_min -53
_diffrn_reflns_number 30843
_diffrn_reflns_point_group_measured_fraction_full 1.000
_diffrn_reflns_point_group_measured_fraction_max 0.969
_diffrn_reflns_theta_full 25.000
_diffrn_reflns_theta_max 27.998
_diffrn_reflns_theta_min 1.735
_diffrn_source 'fine-focus sealed tube'
_exptl_absorpt_coefficient_mu 0.194
_exptl_absorpt_correction_type multi-scan
_exptl_absorpt_process_details '(SADABS, Bruker, 2001)'
_exptl_crystal_colour colorless
_exptl_crystal_density_diffrn 1.248
_exptl_crystal_description prism
_exptl_crystal_F_000 3280
_exptl_crystal_size_max 0.900
_exptl_crystal_size_mid 0.260
_exptl_crystal_size_min 0.080
_exptl_transmission_factor_max 0.7457
_exptl_transmission_factor_min 0.6645
_refine_diff_density_max 0.449
_refine_diff_density_min -0.328
_refine_diff_density_rms 0.058
_refine_ls_extinction_method none
_refine_ls_goodness_of_fit_ref 1.042
_refine_ls_hydrogen_treatment constr
_refine_ls_matrix_type full
_refine_ls_number_parameters 489
_refine_ls_number_reflns 9620
_refine_ls_number_restraints 0
_refine_ls_restrained_S_all 1.042
_refine_ls_R_factor_all 0.0645
_refine_ls_R_factor_gt 0.0451
_refine_ls_shift/su_max 0.000
_refine_ls_shift/su_mean 0.000
_refine_ls_structure_factor_coef Fsqd
_refine_ls_weighting_details 'w=1/[\s^2^(Fo^2^)+(0.0520P)^2^+7.6663P] where P=(Fo^2^+2Fc^2^)/3'
_refine_ls_weighting_scheme calc
_refine_ls_wR_factor_gt 0.1042
_refine_ls_wR_factor_ref 0.1112
_reflns_Friedel_coverage 0.000
_reflns_number_gt 7458
_reflns_number_total 9620
_reflns_threshold_expression 'I > 2\s(I)'
_cod_data_source_file ja5b11395_si_007.cif
_cod_data_source_block 13211
_cod_depositor_comments 'Adding full bibliography for 4124955--4124994.cif.'
_cod_original_cell_volume 8228.3(17)
_cod_database_code 4124969
_shelx_shelxl_version_number 2014/7
_shelx_space_group_comment
;
The symmetry employed for this shelxl refinement is uniquely defined
by the following loop, which should always be used as a source of
symmetry information in preference to the above space-group names.
They are only intended as comments.
;
_shelx_estimated_absorpt_t_min 0.845
_shelx_estimated_absorpt_t_max 0.985

loop_
_space_group_symop_operation_xyz
'x, y, z'
'-x, y, -z+1/2'
'x+1/2, y+1/2, z'
'-x+1/2, y+1/2, -z+1/2'
'-x, -y, -z'
'x, -y, z-1/2'
'-x+1/2, -y+1/2, -z'
'x+1/2, -y+1/2, z-1/2'

loop_
_atom_site_label
_atom_site_type_symbol
_atom_site_fract_x
_atom_site_fract_y
_atom_site_fract_z
_atom_site_U_iso_or_equiv
_atom_site_adp_type
_atom_site_occupancy
_atom_site_site_symmetry_order
_atom_site_calc_flag
_atom_site_refinement_flags_posn
_atom_site_refinement_flags_adp
_atom_site_refinement_flags_occupancy
Si1 Si 0.37900(2) 0.77849(7) 0.22195(2) 0.01955(12) Uani 1 1 d . . .
Si2 Si 0.40977(2) 0.58214(6) 0.07055(2) 0.01838(12) Uani 1 1 d . . .
Si3 Si 0.08569(2) 0.73249(7) 0.18882(2) 0.02146(13) Uani 1 1 d . . .
Si4 Si 0.11129(2) 0.49021(7) 0.04080(2) 0.02113(12) Uani 1 1 d . . .
O1 O 0.15574(5) 0.56942(15) 0.01957(3) 0.0183(3) Uani 1 1 d . . .
O2 O 0.43715(5) 0.73983(16) 0.09152(3) 0.0186(3) Uani 1 1 d . . .
O3 O 0.04825(5) 0.80292(17) 0.15468(3) 0.0223(3) Uani 1 1 d . . .
O4 O 0.35733(5) 0.63579(15) 0.04142(3) 0.0171(3) Uani 1 1 d . . .
O5 O 0.12839(5) 0.87323(16) 0.20702(3) 0.0210(3) Uani 1 1 d . . .
O6 O 0.33125(5) 0.90492(16) 0.23126(3) 0.0200(3) Uani 1 1 d . . .
O7 O 0.06492(5) 0.62420(17) 0.04888(3) 0.0220(3) Uani 1 1 d . . .
O8 O 0.41959(5) 0.87106(16) 0.19969(3) 0.0198(3) Uani 1 1 d . . .
C9 C 0.20271(7) 0.6645(2) 0.03152(4) 0.0150(3) Uani 1 1 d . . .
C10 C 0.23003(8) 0.8837(2) 0.21869(4) 0.0184(4) Uani 1 1 d . . .
C11 C 0.28095(7) 1.0520(2) 0.18562(4) 0.0159(4) Uani 1 1 d . . .
C12 C 0.24326(7) 0.9144(2) 0.05091(4) 0.0151(3) Uani 1 1 d . . .
H12 H 0.2386 1.0218 0.0576 0.018 Uiso 1 1 calc R U .
C13 C 0.12121(7) 1.0769(2) 0.15135(4) 0.0175(4) Uani 1 1 d . . .
H13A H 0.1244 1.1854 0.1422 0.021 Uiso 1 1 calc R U .
H13B H 0.0908 1.0803 0.1645 0.021 Uiso 1 1 calc R U .
C14 C 0.17714(7) 1.0334(2) 0.17289(4) 0.0159(4) Uani 1 1 d . . .
C15 C 0.42829(7) 0.8035(2) 0.14575(4) 0.0178(4) Uani 1 1 d . . .
C16 C 0.28033(7) 0.9459(2) 0.21106(4) 0.0176(4) Uani 1 1 d . . .
C17 C 0.34946(7) 0.9616(2) 0.06403(4) 0.0153(3) Uani 1 1 d . . .
H17A H 0.3391 1.0753 0.0592 0.018 Uiso 1 1 calc R U .
H17B H 0.3806 0.9331 0.0525 0.018 Uiso 1 1 calc R U .
C18 C 0.11265(7) 0.8674(2) 0.06956(4) 0.0160(4) Uani 1 1 d . . .
C19 C 0.22852(7) 1.0938(2) 0.16700(4) 0.0162(4) Uani 1 1 d . . .
H19 H 0.2279 1.1665 0.1496 0.019 Uiso 1 1 calc R U .
C20 C 0.33625(7) 1.1208(2) 0.17827(4) 0.0168(4) Uani 1 1 d . . .
H20A H 0.3287 1.2285 0.1685 0.020 Uiso 1 1 calc R U .
H20B H 0.3637 1.1336 0.1988 0.020 Uiso 1 1 calc R U .
C21 C 0.34715(7) 1.0353(2) 0.12220(4) 0.0152(3) Uani 1 1 d . . .
H21 H 0.3197 1.1150 0.1142 0.018 Uiso 1 1 calc R U .
C22 C 0.17880(7) 0.9287(2) 0.19898(4) 0.0173(4) Uani 1 1 d . . .
C23 C 0.19478(7) 0.8224(2) 0.04031(4) 0.0142(3) Uani 1 1 d . . .
C24 C 0.25681(7) 0.5977(2) 0.03272(4) 0.0157(4) Uani 1 1 d . . .
C25 C 0.41081(7) 0.8279(2) 0.11252(4) 0.0161(4) Uani 1 1 d . . .
C26 C 0.07018(7) 0.8248(2) 0.12659(4) 0.0189(4) Uani 1 1 d . . .
C27 C 0.30394(7) 0.6967(2) 0.04290(4) 0.0144(3) Uani 1 1 d . . .
C28 C 0.40278(7) 0.8972(2) 0.16669(4) 0.0168(4) Uani 1 1 d . . .
C29 C 0.37004(7) 0.9421(2) 0.10018(4) 0.0144(3) Uani 1 1 d . . .
C30 C 0.13576(7) 0.8931(2) 0.03876(4) 0.0163(4) Uani 1 1 d . . .
H30A H 0.1372 1.0098 0.0345 0.020 Uiso 1 1 calc R U .
H30B H 0.1094 0.8436 0.0205 0.020 Uiso 1 1 calc R U .
C31 C 0.12498(7) 0.9756(2) 0.09501(4) 0.0159(4) Uani 1 1 d . . .
H31 H 0.1483 1.0656 0.0927 0.019 Uiso 1 1 calc R U .
C32 C 0.26385(8) 0.4257(2) 0.02310(5) 0.0193(4) Uani 1 1 d . . .
H32A H 0.2993 0.4147 0.0146 0.029 Uiso 1 1 calc R U .
H32B H 0.2315 0.3945 0.0064 0.029 Uiso 1 1 calc R U .
H32C H 0.2654 0.3562 0.0420 0.029 Uiso 1 1 calc R U .
C33 C 0.10460(7) 0.9579(2) 0.12385(4) 0.0166(4) Uani 1 1 d . . .
C34 C 0.05563(8) 0.7133(2) 0.10167(5) 0.0209(4) Uani 1 1 d . . .
C35 C 0.29816(7) 0.8558(2) 0.05214(4) 0.0137(3) Uani 1 1 d . . .
C36 C 0.36282(7) 1.0162(2) 0.15554(4) 0.0159(4) Uani 1 1 d . . .
C37 C 0.07854(7) 0.7356(2) 0.07362(4) 0.0185(4) Uani 1 1 d . . .
C38 C 0.42504(9) 0.7273(3) 0.26049(5) 0.0293(5) Uani 1 1 d . . .
H38A H 0.4474 0.8216 0.2689 0.044 Uiso 1 1 calc R U .
H38B H 0.4508 0.6399 0.2571 0.044 Uiso 1 1 calc R U .
H38C H 0.4015 0.6929 0.2760 0.044 Uiso 1 1 calc R U .
C39 C 0.34244(9) 0.6071(3) 0.19915(6) 0.0339(5) Uani 1 1 d . . .
H39A H 0.3190 0.5513 0.2125 0.051 Uiso 1 1 calc R U .
H39B H 0.3708 0.5328 0.1934 0.051 Uiso 1 1 calc R U .
H39C H 0.3181 0.6465 0.1794 0.051 Uiso 1 1 calc R U .
C40 C 0.01586(9) 0.5757(3) 0.10448(5) 0.0298(5) Uani 1 1 d . . .
H40A H 0.0381 0.4793 0.1117 0.045 Uiso 1 1 calc R U .
H40B H -0.0081 0.5553 0.0834 0.045 Uiso 1 1 calc R U .
H40C H -0.0083 0.6029 0.1202 0.045 Uiso 1 1 calc R U .
C41 C 0.12848(10) 0.5576(3) 0.18052(5) 0.0330(5) Uani 1 1 d . . .
H41A H 0.1555 0.5909 0.1668 0.050 Uiso 1 1 calc R U .
H41B H 0.1032 0.4745 0.1694 0.050 Uiso 1 1 calc R U .
H41C H 0.1494 0.5146 0.2009 0.050 Uiso 1 1 calc R U .
C42 C 0.23128(9) 0.7750(3) 0.24726(5) 0.0260(4) Uani 1 1 d . . .
H42A H 0.1935 0.7725 0.2532 0.039 Uiso 1 1 calc R U .
H42B H 0.2592 0.8151 0.2655 0.039 Uiso 1 1 calc R U .
H42C H 0.2419 0.6663 0.2417 0.039 Uiso 1 1 calc R U .
C43 C 0.15332(10) 0.4151(3) 0.07950(5) 0.0324(5) Uani 1 1 d . . .
H43A H 0.1802 0.3328 0.0750 0.049 Uiso 1 1 calc R U .
H43B H 0.1275 0.3685 0.0926 0.049 Uiso 1 1 calc R U .
H43C H 0.1744 0.5043 0.0913 0.049 Uiso 1 1 calc R U .
C44 C 0.07029(10) 0.3400(3) 0.01441(6) 0.0388(6) Uani 1 1 d . . .
H44A H 0.0469 0.3939 -0.0041 0.058 Uiso 1 1 calc R U .
H44B H 0.0456 0.2808 0.0265 0.058 Uiso 1 1 calc R U .
H44C H 0.0965 0.2652 0.0067 0.058 Uiso 1 1 calc R U .
C45 C 0.47372(8) 0.6827(3) 0.15851(5) 0.0274(5) Uani 1 1 d . . .
H45A H 0.4990 0.7273 0.1774 0.041 Uiso 1 1 calc R U .
H45B H 0.4959 0.6577 0.1417 0.041 Uiso 1 1 calc R U .
H45C H 0.4559 0.5844 0.1647 0.041 Uiso 1 1 calc R U .
C46 C 0.46606(9) 0.5085(3) 0.04999(5) 0.0347(5) Uani 1 1 d . . .
H46A H 0.4555 0.4026 0.0407 0.052 Uiso 1 1 calc R U .
H46B H 0.5019 0.5002 0.0656 0.052 Uiso 1 1 calc R U .
H46C H 0.4710 0.5835 0.0327 0.052 Uiso 1 1 calc R U .
C47 C 0.03344(9) 0.6950(3) 0.21512(5) 0.0328(5) Uani 1 1 d . . .
H47A H 0.0533 0.6588 0.2364 0.049 Uiso 1 1 calc R U .
H47B H 0.0066 0.6120 0.2054 0.049 Uiso 1 1 calc R U .
H47C H 0.0126 0.7943 0.2176 0.049 Uiso 1 1 calc R U .
C48 C 0.38330(11) 0.4392(3) 0.09779(6) 0.0389(6) Uani 1 1 d . . .
H48A H 0.3546 0.4920 0.1082 0.058 Uiso 1 1 calc R U .
H48B H 0.4151 0.4030 0.1144 0.058 Uiso 1 1 calc R U .
H48C H 0.3661 0.3466 0.0853 0.058 Uiso 1 1 calc R U .
N1 N 0.2355(10) 0.725(3) 0.1296(5) 0.078(6) Uiso 0.14 1 d . . P
N2 N 0.2665(13) 0.671(4) 0.1215(7) 0.114(9) Uiso 0.14 1 d . . P

loop_
_atom_site_aniso_label
_atom_site_aniso_U_11
_atom_site_aniso_U_22
_atom_site_aniso_U_33
_atom_site_aniso_U_23
_atom_site_aniso_U_13
_atom_site_aniso_U_12
Si1 0.0181(2) 0.0220(3) 0.0174(3) 0.0005(2) 0.00017(19) 0.0011(2)
Si2 0.0191(2) 0.0177(3) 0.0173(3) -0.0016(2) 0.00043(19) 0.0026(2)
Si3 0.0224(3) 0.0237(3) 0.0206(3) 0.0009(2) 0.0099(2) -0.0020(2)
Si4 0.0205(3) 0.0185(3) 0.0239(3) -0.0037(2) 0.0027(2) -0.0055(2)
O1 0.0170(6) 0.0178(7) 0.0188(6) -0.0033(5) -0.0001(5) -0.0026(5)
O2 0.0152(6) 0.0229(7) 0.0181(6) -0.0044(5) 0.0035(5) 0.0006(5)
O3 0.0191(6) 0.0287(8) 0.0211(7) 0.0004(6) 0.0087(5) -0.0028(6)
O4 0.0160(6) 0.0180(7) 0.0169(6) -0.0023(5) 0.0017(5) 0.0033(5)
O5 0.0189(6) 0.0249(7) 0.0210(7) 0.0014(6) 0.0086(5) -0.0006(5)
O6 0.0186(6) 0.0252(7) 0.0150(6) -0.0001(5) 0.0001(5) 0.0026(5)
O7 0.0174(6) 0.0252(7) 0.0226(7) -0.0055(6) 0.0015(5) -0.0052(5)
O8 0.0170(6) 0.0281(7) 0.0127(6) -0.0016(5) -0.0014(5) 0.0000(5)
C9 0.0161(8) 0.0163(9) 0.0120(8) 0.0007(7) 0.0008(6) -0.0022(7)
C10 0.0240(9) 0.0170(9) 0.0148(8) -0.0001(7) 0.0052(7) 0.0021(7)
C11 0.0183(8) 0.0143(9) 0.0156(8) -0.0051(7) 0.0042(7) -0.0016(7)
C12 0.0203(9) 0.0138(9) 0.0113(8) 0.0001(7) 0.0032(6) 0.0013(7)
C13 0.0174(9) 0.0170(9) 0.0190(9) 0.0004(7) 0.0060(7) 0.0033(7)
C14 0.0182(9) 0.0134(9) 0.0163(8) -0.0035(7) 0.0035(7) 0.0023(7)
C15 0.0121(8) 0.0226(10) 0.0177(9) -0.0019(7) 0.0003(7) -0.0009(7)
C16 0.0177(9) 0.0186(9) 0.0159(9) -0.0037(7) 0.0014(7) 0.0029(7)
C17 0.0172(8) 0.0140(9) 0.0150(8) 0.0005(7) 0.0040(7) -0.0016(7)
C18 0.0112(8) 0.0181(9) 0.0179(9) 0.0019(7) 0.0003(6) 0.0044(7)
C19 0.0207(9) 0.0142(9) 0.0144(8) -0.0018(7) 0.0050(7) 0.0010(7)
C20 0.0180(9) 0.0155(9) 0.0168(9) -0.0028(7) 0.0029(7) -0.0024(7)
C21 0.0131(8) 0.0133(9) 0.0187(9) 0.0000(7) 0.0014(6) -0.0028(7)
C22 0.0181(9) 0.0177(9) 0.0176(9) -0.0023(7) 0.0077(7) 0.0000(7)
C23 0.0163(8) 0.0167(9) 0.0096(8) 0.0029(7) 0.0020(6) 0.0021(7)
C24 0.0205(9) 0.0147(9) 0.0115(8) 0.0004(7) 0.0020(7) 0.0010(7)
C25 0.0132(8) 0.0187(9) 0.0168(9) -0.0050(7) 0.0035(7) -0.0044(7)
C26 0.0136(8) 0.0236(10) 0.0202(9) 0.0029(8) 0.0046(7) 0.0025(7)
C27 0.0153(8) 0.0176(9) 0.0105(8) 0.0017(7) 0.0024(6) 0.0033(7)
C28 0.0145(8) 0.0225(10) 0.0119(8) -0.0015(7) -0.0011(6) -0.0043(7)
C29 0.0136(8) 0.0153(9) 0.0141(8) -0.0006(7) 0.0021(6) -0.0052(7)
C30 0.0151(8) 0.0157(9) 0.0172(9) 0.0022(7) 0.0010(7) 0.0018(7)
C31 0.0129(8) 0.0150(9) 0.0193(9) 0.0031(7) 0.0016(7) 0.0030(7)
C32 0.0211(9) 0.0161(9) 0.0199(9) -0.0025(7) 0.0017(7) -0.0003(7)
C33 0.0143(8) 0.0176(9) 0.0175(9) 0.0017(7) 0.0018(7) 0.0039(7)
C34 0.0146(8) 0.0240(10) 0.0240(10) -0.0002(8) 0.0030(7) -0.0023(7)
C35 0.0173(8) 0.0155(9) 0.0082(8) 0.0016(6) 0.0019(6) -0.0006(7)
C36 0.0144(8) 0.0167(9) 0.0171(9) -0.0032(7) 0.0041(7) -0.0046(7)
C37 0.0136(8) 0.0208(10) 0.0201(9) -0.0028(7) 0.0002(7) 0.0003(7)
C38 0.0246(10) 0.0406(13) 0.0220(10) 0.0097(9) 0.0020(8) 0.0051(9)
C39 0.0314(11) 0.0275(12) 0.0432(13) -0.0057(10) 0.0080(10) -0.0043(9)
C40 0.0247(10) 0.0347(12) 0.0314(11) -0.0038(9) 0.0088(9) -0.0127(9)
C41 0.0409(13) 0.0273(12) 0.0324(12) 0.0003(9) 0.0109(10) 0.0046(10)
C42 0.0270(10) 0.0312(11) 0.0206(10) 0.0083(8) 0.0064(8) 0.0026(9)
C43 0.0410(12) 0.0236(11) 0.0334(12) 0.0082(9) 0.0086(10) 0.0025(9)
C44 0.0328(12) 0.0335(13) 0.0499(15) -0.0175(11) 0.0073(10) -0.0129(10)
C45 0.0212(10) 0.0378(12) 0.0209(10) -0.0025(9) -0.0021(8) 0.0112(9)
C46 0.0228(10) 0.0440(14) 0.0341(12) -0.0173(10) -0.0036(9) 0.0148(10)
C47 0.0313(11) 0.0432(14) 0.0276(11) -0.0001(10) 0.0150(9) -0.0106(10)
C48 0.0562(15) 0.0270(12) 0.0290(12) 0.0059(9) -0.0042(10) -0.0146(11)

loop_
_atom_type_symbol
_atom_type_description
_atom_type_scat_dispersion_real
_atom_type_scat_dispersion_imag
_atom_type_scat_source
C C 0.0033 0.0016 'International Tables Vol C Tables 4.2.6.8 and 6.1.1.4'
H H 0.0000 0.0000 'International Tables Vol C Tables 4.2.6.8 and 6.1.1.4'
N N 0.0061 0.0033 'International Tables Vol C Tables 4.2.6.8 and 6.1.1.4'
O O 0.0106 0.0060 'International Tables Vol C Tables 4.2.6.8 and 6.1.1.4'
Si Si 0.0817 0.0704 'International Tables Vol C Tables 4.2.6.8 and 6.1.1.4'

loop_
_geom_angle_atom_site_label_1
_geom_angle_atom_site_label_2
_geom_angle_atom_site_label_3
_geom_angle
O6 Si1 O8 109.74(7)
O6 Si1 C38 105.46(9)
O8 Si1 C38 106.87(8)
O6 Si1 C39 109.56(9)
O8 Si1 C39 109.59(9)
C38 Si1 C39 115.44(11)
O4 Si2 O2 110.84(7)
O4 Si2 C46 105.22(8)
O2 Si2 C46 105.43(9)
O4 Si2 C48 109.78(9)
O2 Si2 C48 109.20(9)
C46 Si2 C48 116.24(12)
O5 Si3 O3 110.00(7)
O5 Si3 C47 105.71(9)
O3 Si3 C47 105.34(9)
O5 Si3 C41 109.41(9)
O3 Si3 C41 110.16(9)
C47 Si3 C41 116.02(11)
O1 Si4 O7 111.35(7)
O1 Si4 C44 105.71(9)
O7 Si4 C44 106.39(9)
O1 Si4 C43 108.20(9)
O7 Si4 C43 108.79(9)
C44 Si4 C43 116.41(12)
C9 O1 Si4 126.14(11)
C25 O2 Si2 125.57(11)
C26 O3 Si3 123.90(11)
C27 O4 Si2 130.36(11)
C22 O5 Si3 127.89(12)
C16 O6 Si1 125.10(11)
C37 O7 Si4 122.15(11)
C28 O8 Si1 123.08(11)
C23 C9 O1 119.74(15)
C23 C9 C24 122.47(16)
O1 C9 C24 117.72(16)
C16 C10 C22 117.37(17)
C16 C10 C42 120.99(17)
C22 C10 C42 121.64(17)
C16 C11 C19 117.20(16)
C16 C11 C20 121.79(16)
C19 C11 C20 121.01(16)
C35 C12 C23 122.80(16)
C14 C13 C33 112.27(14)
C19 C14 C22 117.80(16)
C19 C14 C13 121.16(16)
C22 C14 C13 121.03(16)
C28 C15 C25 117.66(16)
C28 C15 C45 121.12(16)
C25 C15 C45 121.21(17)
C11 C16 O6 119.69(16)
C11 C16 C10 122.84(17)
O6 C16 C10 117.37(16)
C35 C17 C29 111.24(14)
C31 C18 C37 117.51(16)
C31 C18 C30 120.62(16)
C37 C18 C30 121.87(16)
C14 C19 C11 122.74(17)
C36 C20 C11 113.00(14)
C36 C21 C29 122.68(16)
O5 C22 C14 119.86(16)
O5 C22 C10 118.03(16)
C14 C22 C10 122.02(16)
C9 C23 C12 117.46(16)
C9 C23 C30 121.79(16)
C12 C23 C30 120.74(16)
C27 C24 C9 117.58(16)
C27 C24 C32 121.36(16)
C9 C24 C32 121.06(16)
O2 C25 C29 119.43(15)
O2 C25 C15 118.28(16)
C29 C25 C15 122.22(16)
O3 C26 C34 118.11(17)
O3 C26 C33 119.51(17)
C34 C26 C33 122.37(17)
O4 C27 C35 119.95(15)
O4 C27 C24 117.83(15)
C35 C27 C24 122.07(16)
O8 C28 C36 120.14(16)
O8 C28 C15 117.56(16)
C36 C28 C15 122.28(16)
C25 C29 C21 117.65(16)
C25 C29 C17 121.55(16)
C21 C29 C17 120.77(16)
C18 C30 C23 112.85(14)
C18 C31 C33 122.93(17)
C31 C33 C26 117.32(17)
C31 C33 C13 120.61(16)
C26 C33 C13 122.04(16)
C26 C34 C37 117.59(17)
C26 C34 C40 121.40(17)
C37 C34 C40 121.00(17)
C12 C35 C27 117.60(16)
C12 C35 C17 120.43(16)
C27 C35 C17 121.95(15)
C21 C36 C28 117.45(16)
C21 C36 C20 120.24(16)
C28 C36 C20 122.30(16)
O7 C37 C18 119.74(16)
O7 C37 C34 118.00(16)
C18 C37 C34 122.23(17)

loop_
_geom_bond_atom_site_label_1
_geom_bond_atom_site_label_2
_geom_bond_distance
Si1 O6 1.6503(14)
Si1 O8 1.6558(14)
Si1 C38 1.836(2)
Si1 C39 1.848(2)
Si2 O4 1.6465(13)
Si2 O2 1.6495(14)
Si2 C46 1.831(2)
Si2 C48 1.842(2)
Si3 O5 1.6478(14)
Si3 O3 1.6557(14)
Si3 C47 1.839(2)
Si3 C41 1.849(2)
Si4 O1 1.6443(13)
Si4 O7 1.6504(14)
Si4 C44 1.833(2)
Si4 C43 1.859(2)
O1 C9 1.390(2)
O2 C25 1.384(2)
O3 C26 1.389(2)
O4 C27 1.383(2)
O5 C22 1.387(2)
O6 C16 1.393(2)
O7 C37 1.388(2)
O8 C28 1.391(2)
C9 C23 1.388(3)
C9 C24 1.399(2)
C10 C16 1.397(3)
C10 C22 1.398(3)
C10 C42 1.502(3)
C11 C16 1.391(3)
C11 C19 1.394(2)
C11 C20 1.521(2)
C12 C35 1.391(2)
C12 C23 1.392(2)
C13 C14 1.515(2)
C13 C33 1.520(3)
C14 C19 1.389(2)
C14 C22 1.398(3)
C15 C28 1.398(2)
C15 C25 1.400(2)
C15 C45 1.505(3)
C17 C35 1.518(2)
C17 C29 1.520(2)
C18 C31 1.390(3)
C18 C37 1.396(3)
C18 C30 1.514(2)
C20 C36 1.515(2)
C21 C36 1.394(2)
C21 C29 1.395(2)
C23 C30 1.518(2)
C24 C27 1.397(2)
C24 C32 1.506(3)
C25 C29 1.392(2)
C26 C34 1.396(3)
C26 C33 1.397(3)
C27 C35 1.395(2)
C28 C36 1.396(3)
C31 C33 1.395(2)
C34 C37 1.401(3)
C34 C40 1.507(3)
N1 N2 0.98(3)
